data_9004728
loop_
_publ_author_name
'Piilonen, P. C.'
'McDonald, A. M.'
'Lalonde, A. E.'

_publ_section_title
;
 Insights into astrophyllite-group minerals II: Crystal chemistry
 Sample: MSH42
 Locality: nepheline syenite pegmatite at Mont Saint-Hilaire, Quebec, Canada
;
_journal_name_full 'The Canadian Mineralogist'
_journal_page_first 27
_journal_page_last 54
_journal_paper_doi 10.2113/gscanmin.41.1.27
_journal_volume 41
_journal_year 2003
_chemical_formula_sum 'H4 K1.78 Mn5.65 Na0.63 Nb1.8 O30.5 Rb0.13 Si8 Ti0.2 Zn0.67'
_chemical_name_mineral Niobokupletskite
_space_group_IT_number 2
_symmetry_space_group_name_Hall '-P 1'
_symmetry_space_group_name_H-M 'P -1'
_cell_angle_alpha 112.927
_cell_angle_beta 94.750
_cell_angle_gamma 103.175
_cell_formula_units_Z 1
_cell_length_a 5.4303
_cell_length_b 11.924
_cell_length_c 11.747
_cell_volume 669.497
_database_code_amcsd 0005821
_exptl_crystal_density_diffrn 3.331
_cod_original_formula_sum 'Mn5.65 Na.63 Zn.67 (Nb1.8 Ti.2) Si8 K1.78 Rb.13 O30.5 H4'
_cod_database_code 9004728

loop_
_symmetry_equiv_pos_as_xyz
x,y,z
-x,-y,-z

loop_
_atom_site_aniso_label
_atom_site_aniso_U_11
_atom_site_aniso_U_22
_atom_site_aniso_U_33
_atom_site_aniso_U_12
_atom_site_aniso_U_13
_atom_site_aniso_U_23
Mn(1) 0.00260 0.01380 0.01630 0.00310 0.00270 0.00670
Na1 0.00260 0.01380 0.01630 0.00310 0.00270 0.00670
Mn(2) 0.00380 0.01640 0.01740 0.00390 0.00440 0.00910
Zn(2) 0.00380 0.01640 0.01740 0.00390 0.00440 0.00910
Mn(3) 0.00430 0.01540 0.01850 0.00350 0.00430 0.00880
Zn(3) 0.00430 0.01540 0.01850 0.00350 0.00430 0.00880
Mn(4) 0.00130 0.01310 0.01660 -0.00040 0.00200 0.00550
Zn(4) 0.00130 0.01310 0.01660 -0.00040 0.00200 0.00550
Nb 0.00040 0.01330 0.01780 0.00260 0.00370 0.00770
Ti 0.00040 0.01330 0.01780 0.00260 0.00370 0.00770
Si(1) 0.00680 0.01860 0.01540 0.00600 0.00450 0.01030
Si(2) 0.00950 0.01360 0.01460 0.00240 0.00230 0.00760
Si(3) 0.00890 0.01670 0.01490 0.00180 0.00090 0.00840
Si(4) 0.00490 0.01080 0.01390 0.00180 0.00210 0.00470
Na2 0.01480 0.02000 0.01470 0.00330 -0.00110 0.00460
O(1) 0.00280 0.02260 0.01650 0.00730 0.00330 0.01020
O(2) 0.01340 0.01670 0.01760 0.00450 0.00210 0.00740
O-H(4) 0.01020 0.02100 0.01460 0.01140 0.00740 0.00840
O-H(5) 0.01040 0.01330 0.01420 0.00130 0.00670 0.00230
O(6) 0.00240 0.01610 0.01070 0.00190 0.00240 0.00600
O(7) 0.00370 0.00740 0.01840 -0.00110 0.00000 0.00610
O(8) 0.01840 0.02840 0.02220 0.00360 0.01310 0.00910
O(9) 0.02680 0.05970 0.02100 -0.03370 0.00510 0.00300
O(10) 0.02150 0.03590 0.01860 0.01160 0.00220 0.00980
O(11) 0.06830 0.05950 0.02380 0.05340 0.00220 0.01820
O(12) 0.07090 0.05160 0.01850 0.05260 -0.01890 -0.00780
O(13) 0.05080 0.01060 0.01400 0.00770 0.00350 0.00180
O(14) 0.05680 0.00880 0.02060 -0.00140 0.00290 0.00580
O(15) 0.03080 0.05590 0.02400 -0.02470 -0.00560 0.02020
O(16) 0.00760 0.02770 0.02130 0.00960 0.00650 0.01210

loop_
_atom_site_label
_atom_site_fract_x
_atom_site_fract_y
_atom_site_fract_z
_atom_site_occupancy
_atom_site_U_iso_or_equiv
Mn(1) 0.85110 0.20570 0.47940 0.91000 0.01060
Na1 0.85110 0.20570 0.47940 0.09000 0.01060
Mn(2) 0.27900 0.06800 0.48710 0.90000 0.01150
Zn(2) 0.27900 0.06800 0.48710 0.10000 0.01150
Mn(3) 0.42110 0.35120 0.48440 0.85000 0.01190
Zn(3) 0.42110 0.35120 0.48440 0.15000 0.01190
Mn(4) 0.00000 0.50000 0.50000 0.33000 0.01100
Zn(4) 0.00000 0.50000 0.50000 0.17000 0.01100
Nb 0.07490 0.08180 0.18650 0.90000 0.01000
Ti 0.07490 0.08180 0.18650 0.10000 0.01000
Si(1) 0.67860 0.27450 0.23140 1.00000 0.01200
Si(2) 0.81330 0.54700 0.25260 1.00000 0.01220
Si(3) 0.37650 0.67370 0.25520 1.00000 0.01330
Si(4) 0.50700 0.92960 0.23620 1.00000 0.01030
K(1a) 0.09700 0.27800 0.99500 0.41000 0.04330
K(1b) 0.16400 0.27540 0.99560 0.48000 0.04330
Rb(1b) 0.16400 0.27540 0.99560 0.06500 0.04330
Na2 0.50000 0.00000 0.00000 0.45000 0.01790
O(1) 0.72800 0.31940 0.38320 1.00000 0.01260
O(2) 0.14600 0.16000 0.36820 1.00000 0.01580
O(3) 0.13000 0.39310 0.59490 1.00000 0.00880
O-H(4) 0.29500 0.46310 0.39910 1.00000 0.01340
O-H(5) 0.99300 0.11790 0.59440 1.00000 0.01390
O(6) 0.55900 0.25760 0.59150 1.00000 0.00960
O(7) 0.57300 0.01340 0.38650 1.00000 0.01020
O(8) 0.07200 0.59150 0.20040 1.00000 0.02350
O(9) 0.25000 0.04300 0.82600 1.00000 0.04860
O(10) 0.43300 0.41440 0.79880 1.00000 0.02540
O(11) 0.12900 0.80300 0.82970 1.00000 0.04340
O(12) 0.26700 0.95400 0.17230 1.00000 0.04980
O(13) 0.26600 0.60620 0.80750 1.00000 0.02660
O(14) 0.57100 0.22060 0.80240 1.00000 0.03110
O(15) 0.38500 0.19700 0.16930 1.00000 0.04310
O(16) 0.00000 0.00000 0.00000 0.50000 0.01720

loop_
_cod_changelog_entry_id
_cod_changelog_entry_author
_cod_changelog_entry_date
_cod_changelog_entry_text
1
;cod-tools version 3.10.1
Id: cif_fix_AMCSD_aniso_labels 10200 2024-08-01 14:09:44Z saulius
;
2024-08-02T12:20:47+03:00
;Changed the following '_atom_site_aniso_label' values:
'OH(4)' -> 'O-H(4)'
'OH(5)' -> 'O-H(5)'
;
2
;cod-tools version 3.10.1
Id: cif_fix_AMCSD_atom_labels 10224 2024-08-07 11:09:31Z saulius
;
2024-08-07T19:39:14+03:00
;Changed the following '_atom_site_label' values:
the first duplicated label 'Na'  converted to 'Na1'
duplicated label 'Na' at index 17 converted to 'Na2'
;
